data_4002808
loop_
_publ_author_name
'Wang, Zhenbin'
'Chu, Iek-Heng'
'Zhou, Fei'
'Ong, Shyue Ping'

_publ_section_title
;
 Electronic Structure Descriptor for the Discovery of Narrow-Band
 Red-Emitting Phosphors
;
_journal_issue 11
_journal_name_full 'Chemistry of Materials'
_journal_page_first 4024
_journal_paper_doi 10.1021/acs.chemmater.6b01496
_journal_volume 28
_journal_year 2016
_chemical_formula_structural Ca3(AlN2)2
_chemical_formula_sum 'Al8 Ca12 N16'
_space_group_IT_number 14
_symmetry_Int_Tables_number 14
_symmetry_space_group_name_Hall '-P 2ybc'
_symmetry_space_group_name_H-M 'P 1 21/c 1'
_cell_angle_alpha 90.00000000
_cell_angle_beta 111.65489469
_cell_angle_gamma 90.00000000
_cell_formula_units_Z 4
_cell_length_a 9.61467204
_cell_length_b 5.83234034
_cell_length_c 9.58310474
_cell_volume 499.456
_cod_data_source_file 55.cif
_cod_data_source_block Ca3(AlN2)2
_cod_original_cell_volume 499.45590624
_cod_original_sg_symbol_H-M P2_1/c
_cod_original_formula_sum 'Ca12 Al8 N16'
_cod_database_code 4002808

loop_
_symmetry_equiv_pos_site_id
_symmetry_equiv_pos_as_xyz
1 'x, y, z'
2 '-x, -y, -z'
3 '-x, y+1/2, -z+1/2'
4 'x, -y+1/2, z+1/2'

loop_
_atom_site_aniso_type_symbol
_atom_site_aniso_U_11
_atom_site_aniso_U_22
_atom_site_aniso_U_33
_atom_site_aniso_U_12
_atom_site_aniso_U_13
_atom_site_aniso_U_23
Ca 0 0 0 0 0 0
Al 0 0 0 0 0 0
N 0 0 0 0 0 0

loop_
_atom_site_type_symbol
_atom_site_label
_atom_site_symmetry_multiplicity
_atom_site_fract_x
_atom_site_fract_y
_atom_site_fract_z
_atom_site_occupancy
Ca Ca1 4 0.052429 0.093321 0.185334 1
Ca Ca2 4 0.182074 0.619383 0.100578 1
Ca Ca3 4 0.464997 0.153339 0.828534 1
Al Al4 4 0.258593 0.142037 0.011056 1
Al Al5 4 0.381181 0.611475 0.891387 1
N N6 4 0.061451 0.239412 0.437118 1
N N7 4 0.297245 0.597484 0.393372 1
N N8 4 0.301080 0.009656 0.201583 1
N N9 4 0.398287 0.101735 0.551234 1

_cod_struct_determination_method theoretical
